data_1575289
loop_
_publ_author_name
'Pal, Prasanta'
'Bulgarevich, Kirill'
'Hanaki, Ryota'
'Kawabata, Kohsuke'
'Takimiya, Kazuo'

_publ_section_title
;
 Extension of the &#x3c0;-conjugated core of methylchalcogenolated
 polycyclic aromatic hydrocarbons: synthesis and characterization of
 1,4,7,10-tetrakis(methylthio)- and tetramethoxy-coronene.
;
_journal_issue 34
_journal_name_full 'Chemical science'
_journal_page_first 15368
_journal_page_last 15377
_journal_paper_doi 10.1039/d5sc03215f
_journal_volume 16
_journal_year 2025
_chemical_formula_moiety 'C28 H20 O4'
_chemical_formula_sum 'C28 H20 O4'
_chemical_formula_weight 420.44
_space_group_crystal_system monoclinic
_space_group_IT_number 14
_space_group_name_Hall '-P 2yn'
_space_group_name_H-M_alt 'P 1 21/n 1'
_atom_sites_solution_hydrogens geom
_atom_sites_solution_primary dual
_audit_creation_date 2024-10-22
_audit_creation_method
;
Olex2 1.5-ac6-020
(compiled 2024.02.14 svn.r2f8d729c for Rigaku Oxford Diffraction, GUI svn.r6966)
;
_audit_update_record
;
2025-04-25 deposited with the CCDC.	2025-07-31 downloaded from the CCDC.
;
_cell_angle_alpha 90
_cell_angle_beta 102.879(4)
_cell_angle_gamma 90
_cell_formula_units_Z 4
_cell_length_a 10.8892(4)
_cell_length_b 13.0557(4)
_cell_length_c 13.7463(5)
_cell_measurement_reflns_used 3772
_cell_measurement_temperature 200(2)
_cell_measurement_theta_max 75.4830
_cell_measurement_theta_min 4.6690
_cell_volume 1905.09(12)
_computing_cell_refinement 'CrysAlisPro 1.171.43.136a (Rigaku OD, 2024)'
_computing_data_collection 'CrysAlisPro 1.171.43.136a (Rigaku OD, 2024)'
_computing_data_reduction 'CrysAlisPro 1.171.43.136a (Rigaku OD, 2024)'
_computing_molecular_graphics 'Olex2 1.5-ac6-020 (Dolomanov et al., 2009)'
_computing_publication_material 'Olex2 1.5-ac6-020 (Dolomanov et al., 2009)'
_computing_structure_refinement 'SHELXL 2018/3 (Sheldrick, 2015)'
_computing_structure_solution 'SHELXT  (Sheldrick, 2015)'
_diffrn_ambient_temperature 200(2)
_diffrn_detector 'Hybrid Pixel Array Detector'
_diffrn_detector_area_resol_mean 10.0000
_diffrn_detector_type HyPix
_diffrn_measured_fraction_theta_full 0.999
_diffrn_measured_fraction_theta_max 0.953
_diffrn_measurement_details
;
List of Runs (angles in degrees, time in seconds):

  # Type    Start    End  Width  t~exp~   \w     \q     \k     \f   Frames
#--------------------------------------------------------------------------
  1  \w    -23.00  64.00   0.50    0.50    --   47.91 -66.00 -81.00  174
  2  \w    -23.00  64.00   0.50    0.50    --   47.91 -66.00 -81.00  174
  3  \w    -24.00  27.00   0.50    0.50    --   47.91 -19.00 -90.00  102
  4  \w    -24.00  27.00   0.50    0.50    --   47.91 -19.00 120.00  102
  5  \w     33.00 100.00   0.50    1.50    --  104.77 -77.00 150.00  134
  6  \w     33.00  63.00   0.50    1.50    --  104.77 -57.00 150.00   60
  7  \w     33.00  63.00   0.50    1.50    --  104.77 -57.00  60.00   60
  8  \w     33.00  63.00   0.50    1.50    --  104.77 -57.00   0.00   60
  9  \w     33.00  76.00   0.50    1.50    --  104.77 -66.00 -81.00   86
 10  \w     33.00 100.00   0.50    1.50    --  104.77 -77.00-180.00  134
 11  \w     97.00 175.00   0.50    1.50    --  104.77  37.00   0.00  156
 12  \w     89.00 175.00   0.50    1.50    --  104.77  66.00  53.00  172
 13  \w     32.00 120.00   0.50    0.50    --   47.91  66.00  53.00  176
 14  \w     92.00 175.00   0.50    1.50    --  104.77  57.00 -30.00  166
 15  \w     35.00  70.00   0.50    0.50    --   47.91  57.00-180.00   70
 16  \w   -104.00 -25.00   0.50    1.50    --  -97.00  77.00-120.00  158
 17  \w    -68.00 -25.00   0.50    1.50    --  -97.00  57.00-120.00   86
 18  \w    -64.00  24.00   0.50    0.50    --  -47.91  66.00  53.00  176
 19  \w    -81.00 -25.00   0.50    1.50    --  -97.00  66.00  53.00  112
 20  \w    -68.00 -25.00   0.50    1.50    --  -97.00  57.00  30.00   86
 21  \w   -169.00 -81.00   0.50    1.50    --  -97.00 -66.00 -81.00  176
 22  \w   -169.00 -84.00   0.50    1.50    --  -97.00 -57.00 -30.00  170
 23  \w   -120.00 -32.00   0.50    0.50    --  -47.91 -66.00 -81.00  176
;
_diffrn_measurement_device 'four-circle diffractometer'
_diffrn_measurement_device_type 'ROD, Synergy Custom DW system, HyPix'
_diffrn_measurement_method '\w scans'
_diffrn_orient_matrix_type 'CrysAlisPro convention (1999,Acta A55,543-557)'
_diffrn_orient_matrix_UB_11 -0.0268855000
_diffrn_orient_matrix_UB_12 0.0867243000
_diffrn_orient_matrix_UB_13 -0.0778166000
_diffrn_orient_matrix_UB_21 0.1265573000
_diffrn_orient_matrix_UB_22 -0.0216088000
_diffrn_orient_matrix_UB_23 -0.0285188000
_diffrn_orient_matrix_UB_31 -0.0656263000
_diffrn_orient_matrix_UB_32 -0.0770206000
_diffrn_orient_matrix_UB_33 -0.0797494000
_diffrn_radiation_monochromator mirror
_diffrn_radiation_probe x-ray
_diffrn_radiation_type 'Cu K\a'
_diffrn_radiation_wavelength 1.54184
_diffrn_reflns_av_R_equivalents 0.0648
_diffrn_reflns_av_unetI/netI 0.0469
_diffrn_reflns_Laue_measured_fraction_full 0.999
_diffrn_reflns_Laue_measured_fraction_max 0.953
_diffrn_reflns_limit_h_max 13
_diffrn_reflns_limit_h_min -13
_diffrn_reflns_limit_k_max 12
_diffrn_reflns_limit_k_min -16
_diffrn_reflns_limit_l_max 17
_diffrn_reflns_limit_l_min -17
_diffrn_reflns_number 20388
_diffrn_reflns_point_group_measured_fraction_full 0.999
_diffrn_reflns_point_group_measured_fraction_max 0.953
_diffrn_reflns_theta_full 67.684
_diffrn_reflns_theta_max 77.706
_diffrn_reflns_theta_min 4.703
_diffrn_source 'Rotating-anode X-ray tube'
_diffrn_source_type 'Rigaku (Cu) X-ray Source'
_exptl_absorpt_coefficient_mu 0.787
_exptl_absorpt_correction_T_max 1.00000
_exptl_absorpt_correction_T_min 0.62295
_exptl_absorpt_correction_type multi-scan
_exptl_absorpt_process_details
;
CrysAlisPro 1.171.43.136a (Rigaku Oxford Diffraction, 2024)
Empirical absorption correction using spherical harmonics,
implemented in SCALE3 ABSPACK scaling algorithm.
;
_exptl_crystal_colour yellow
_exptl_crystal_colour_primary yellow
_exptl_crystal_density_diffrn 1.466
_exptl_crystal_description block
_exptl_crystal_F_000 880
_refine_diff_density_max 0.168
_refine_diff_density_min -0.218
_refine_diff_density_rms 0.048
_refine_ls_extinction_method none
_refine_ls_goodness_of_fit_ref 1.030
_refine_ls_hydrogen_treatment constr
_refine_ls_matrix_type full
_refine_ls_number_parameters 293
_refine_ls_number_reflns 3881
_refine_ls_number_restraints 0
_refine_ls_restrained_S_all 1.030
_refine_ls_R_factor_all 0.0958
_refine_ls_R_factor_gt 0.0575
_refine_ls_shift/su_max 0.000
_refine_ls_shift/su_mean 0.000
_refine_ls_structure_factor_coef Fsqd
_refine_ls_weighting_details 'w=1/[\s^2^(Fo^2^)+(0.0692P)^2^+0.4967P] where P=(Fo^2^+2Fc^2^)/3'
_refine_ls_weighting_scheme calc
_refine_ls_wR_factor_gt 0.1349
_refine_ls_wR_factor_ref 0.1534
_reflns_Friedel_coverage 0.000
_reflns_number_gt 2483
_reflns_number_total 3881
_reflns_threshold_expression 'I > 2\s(I)'
_cod_data_source_file d5sc03215f2.cif
_cod_data_source_block 241022_mo-coronene_block_200k_auto
_cod_depositor_comments 'Adding full bibliography for 1575279--1575293.cif.'
_cod_database_code 1575289
_shelx_shelxl_version_number 2018/3
_chemical_oxdiff_formula CHO
_shelx_space_group_comment
;
The symmetry employed for this shelxl refinement is uniquely defined
by the following loop, which should always be used as a source of
symmetry information in preference to the above space-group names.
They are only intended as comments.
;
_olex2_refinement_description
;
1. Fixed Uiso
 At 1.2 times of:
  All C(H) groups
 At 1.5 times of:
  All C(H,H,H) groups
2.a Aromatic/amide H refined with riding coordinates:
 C6(H6), C24(H24), C23(H23), C18(H18), C9(H9), C4(H4), C20(H20), C10(H10)
2.b Idealised Me refined as rotating group:
 C26(H26A,H26B,H26C), C32(H32A,H32B,H32C), C30(H30A,H30B,H30C), C28(H28A,H28B,
 H28C)
;
_olex2_submission_special_instructions 'No special instructions were received'
_oxdiff_exptl_absorpt_empirical_details
;
Empirical correction (ABSPACK) includes:
- Absorption correction using spherical harmonics
- Frame scaling
;
_oxdiff_exptl_absorpt_empirical_full_max 1.507
_oxdiff_exptl_absorpt_empirical_full_min 0.634

loop_
_space_group_symop_operation_xyz
'x, y, z'
'-x+1/2, y+1/2, -z+1/2'
'-x, -y, -z'
'x-1/2, -y-1/2, z-1/2'

loop_
_atom_site_label
_atom_site_type_symbol
_atom_site_fract_x
_atom_site_fract_y
_atom_site_fract_z
_atom_site_U_iso_or_equiv
_atom_site_adp_type
_atom_site_occupancy
_atom_site_site_symmetry_order
_atom_site_calc_flag
_atom_site_refinement_flags_posn
_atom_site_refinement_flags_adp
_atom_site_refinement_flags_occupancy
_atom_site_disorder_assembly
_atom_site_disorder_group
O31 O 0.91873(15) 0.45990(12) 0.72698(13) 0.0377(4) Uani 1 1 d . . . . .
O29 O 0.25518(15) 0.35118(12) 0.70807(13) 0.0382(4) Uani 1 1 d . . . . .
O25 O 0.74963(16) 0.89196(12) 0.44222(14) 0.0413(4) Uani 1 1 d . . . . .
O27 O 0.08607(15) 0.78665(13) 0.43062(14) 0.0430(4) Uani 1 1 d . . . . .
C12 C 0.5969(2) 0.68383(16) 0.54761(17) 0.0291(5) Uani 1 1 d . . . . .
C15 C 0.3718(2) 0.64620(15) 0.53926(16) 0.0280(5) Uani 1 1 d . . . . .
C14 C 0.5368(2) 0.53196(15) 0.63282(16) 0.0278(5) Uani 1 1 d . . . . .
C16 C 0.4668(2) 0.70879(15) 0.51324(16) 0.0286(5) Uani 1 1 d . . . . .
C5 C 0.5716(2) 0.44502(15) 0.69318(17) 0.0292(5) Uani 1 1 d . . . . .
C13 C 0.6318(2) 0.59536(16) 0.60758(17) 0.0285(5) Uani 1 1 d . . . . .
C22 C 0.2435(2) 0.67198(16) 0.50720(16) 0.0299(5) Uani 1 1 d . . . . .
C1 C 0.4067(2) 0.55702(16) 0.59911(16) 0.0279(5) Uani 1 1 d . . . . .
C11 C 0.6914(2) 0.74686(16) 0.52292(17) 0.0310(5) Uani 1 1 d . . . . .
C7 C 0.7921(2) 0.48027(16) 0.70097(17) 0.0311(5) Uani 1 1 d . . . . .
C19 C 0.4319(2) 0.79710(16) 0.45412(17) 0.0307(5) Uani 1 1 d . . . . .
C3 C 0.3519(2) 0.40718(16) 0.68650(17) 0.0310(5) Uani 1 1 d . . . . .
C8 C 0.7603(2) 0.57084(16) 0.64218(17) 0.0293(5) Uani 1 1 d . . . . .
C6 C 0.7015(2) 0.42049(16) 0.72683(18) 0.0322(5) Uani 1 1 d . . . . .
H6 H 0.725436 0.361945 0.767705 0.039 Uiso 1 1 calc R U . . .
C2 C 0.3129(2) 0.49544(16) 0.62544(17) 0.0288(5) Uani 1 1 d . . . . .
C24 C 0.1508(2) 0.60745(17) 0.53318(18) 0.0324(5) Uani 1 1 d . . . . .
H24 H 0.064184 0.623749 0.510301 0.039 Uiso 1 1 calc R U . . .
C23 C 0.1844(2) 0.52248(17) 0.59045(17) 0.0321(5) Uani 1 1 d . . . . .
H23 H 0.120796 0.480656 0.607231 0.039 Uiso 1 1 calc R U . . .
C17 C 0.6522(2) 0.83554(16) 0.46268(18) 0.0330(5) Uani 1 1 d . . . . .
C18 C 0.5275(2) 0.85962(17) 0.42883(18) 0.0342(5) Uani 1 1 d . . . . .
H18 H 0.504602 0.918449 0.388171 0.041 Uiso 1 1 calc R U . . .
C9 C 0.8530(2) 0.63557(17) 0.61637(18) 0.0332(5) Uani 1 1 d . . . . .
H9 H 0.939656 0.619704 0.639814 0.040 Uiso 1 1 calc R U . . .
C4 C 0.4768(2) 0.38344(16) 0.71969(17) 0.0323(5) Uani 1 1 d . . . . .
H4 H 0.500230 0.325070 0.760920 0.039 Uiso 1 1 calc R U . . .
C20 C 0.3021(2) 0.82333(17) 0.42372(18) 0.0332(5) Uani 1 1 d . . . . .
H20 H 0.277961 0.882526 0.383851 0.040 Uiso 1 1 calc R U . . .
C21 C 0.2120(2) 0.76438(17) 0.45121(18) 0.0325(5) Uani 1 1 d . . . . .
C10 C 0.8193(2) 0.71992(17) 0.55857(18) 0.0343(5) Uani 1 1 d . . . . .
H10 H 0.883003 0.761629 0.541798 0.041 Uiso 1 1 calc R U . . .
C26 C 0.7184(3) 0.98210(18) 0.3843(2) 0.0436(6) Uani 1 1 d . . . . .
H26A H 0.666086 0.964067 0.318864 0.065 Uiso 1 1 calc R U . . .
H26B H 0.795714 1.015565 0.375525 0.065 Uiso 1 1 calc R U . . .
H26C H 0.671654 1.028930 0.418538 0.065 Uiso 1 1 calc R U . . .
C32 C 0.9558(2) 0.36732(18) 0.7801(2) 0.0420(6) Uani 1 1 d . . . . .
H32A H 0.908281 0.309890 0.744122 0.063 Uiso 1 1 calc R U . . .
H32B H 0.938496 0.372254 0.846928 0.063 Uiso 1 1 calc R U . . .
H32C H 1.046104 0.356064 0.785854 0.063 Uiso 1 1 calc R U . . .
C30 C 0.2886(3) 0.26411(18) 0.7706(2) 0.0428(6) Uani 1 1 d . . . . .
H30A H 0.336942 0.216098 0.739044 0.064 Uiso 1 1 calc R U . . .
H30B H 0.212032 0.230386 0.780747 0.064 Uiso 1 1 calc R U . . .
H30C H 0.339932 0.285898 0.835245 0.064 Uiso 1 1 calc R U . . .
C28 C 0.0462(3) 0.8789(2) 0.3781(2) 0.0526(7) Uani 1 1 d . . . . .
H28A H 0.065532 0.875884 0.311824 0.079 Uiso 1 1 calc R U . . .
H28B H 0.090508 0.937122 0.415222 0.079 Uiso 1 1 calc R U . . .
H28C H -0.044744 0.887402 0.370978 0.079 Uiso 1 1 calc R U . . .

loop_
_atom_site_aniso_label
_atom_site_aniso_U_11
_atom_site_aniso_U_22
_atom_site_aniso_U_33
_atom_site_aniso_U_23
_atom_site_aniso_U_13
_atom_site_aniso_U_12
O31 0.0295(9) 0.0382(8) 0.0443(10) 0.0107(8) 0.0061(7) 0.0040(7)
O29 0.0352(10) 0.0367(8) 0.0453(10) 0.0090(8) 0.0149(8) -0.0031(7)
O25 0.0363(10) 0.0360(9) 0.0537(11) 0.0141(8) 0.0147(8) -0.0024(7)
O27 0.0315(10) 0.0502(10) 0.0481(11) 0.0152(8) 0.0107(8) 0.0097(7)
C12 0.0322(13) 0.0288(10) 0.0274(12) -0.0016(9) 0.0088(10) 0.0003(9)
C15 0.0300(12) 0.0294(11) 0.0254(11) -0.0041(9) 0.0080(9) -0.0005(9)
C14 0.0308(12) 0.0280(10) 0.0257(11) -0.0024(9) 0.0086(9) 0.0011(9)
C16 0.0345(13) 0.0277(10) 0.0254(11) -0.0018(9) 0.0103(9) 0.0005(9)
C5 0.0320(13) 0.0284(10) 0.0280(12) -0.0025(9) 0.0085(10) -0.0003(9)
C13 0.0319(12) 0.0290(10) 0.0264(12) -0.0034(9) 0.0103(9) -0.0005(9)
C22 0.0320(12) 0.0328(11) 0.0252(12) -0.0041(9) 0.0070(9) 0.0003(9)
C1 0.0293(12) 0.0296(10) 0.0255(11) -0.0031(9) 0.0073(9) -0.0003(9)
C11 0.0350(13) 0.0297(11) 0.0299(13) -0.0015(9) 0.0107(10) -0.0011(9)
C7 0.0305(13) 0.0336(11) 0.0299(12) -0.0014(9) 0.0080(10) 0.0022(9)
C19 0.0352(13) 0.0303(11) 0.0276(12) -0.0014(9) 0.0090(10) 0.0025(9)
C3 0.0341(13) 0.0311(11) 0.0302(12) -0.0005(9) 0.0123(10) -0.0029(9)
C8 0.0310(13) 0.0304(11) 0.0275(12) -0.0031(9) 0.0088(10) -0.0004(9)
C6 0.0361(14) 0.0300(11) 0.0314(13) 0.0015(10) 0.0096(10) 0.0025(9)
C2 0.0319(12) 0.0292(10) 0.0265(12) -0.0031(9) 0.0087(9) -0.0020(9)
C24 0.0271(12) 0.0388(12) 0.0320(13) -0.0027(10) 0.0083(10) 0.0017(9)
C23 0.0302(13) 0.0375(12) 0.0308(13) -0.0014(10) 0.0114(10) -0.0038(9)
C17 0.0359(13) 0.0281(10) 0.0374(13) -0.0005(10) 0.0130(11) -0.0027(9)
C18 0.0386(14) 0.0297(11) 0.0358(13) 0.0060(10) 0.0118(11) 0.0021(10)
C9 0.0313(13) 0.0343(11) 0.0351(13) -0.0014(10) 0.0095(10) -0.0026(9)
C4 0.0374(14) 0.0302(11) 0.0303(13) 0.0026(9) 0.0099(10) 0.0001(9)
C20 0.0378(14) 0.0311(11) 0.0317(13) 0.0062(10) 0.0100(10) 0.0049(9)
C21 0.0285(12) 0.0375(12) 0.0316(13) -0.0001(10) 0.0069(10) 0.0041(9)
C10 0.0305(13) 0.0339(11) 0.0399(14) -0.0008(10) 0.0111(10) -0.0048(9)
C26 0.0457(16) 0.0341(12) 0.0534(17) 0.0120(12) 0.0158(13) -0.0018(11)
C32 0.0364(14) 0.0383(13) 0.0488(16) 0.0062(11) 0.0044(12) 0.0049(11)
C30 0.0444(16) 0.0371(12) 0.0503(17) 0.0105(12) 0.0180(13) -0.0020(11)
C28 0.0388(16) 0.0545(16) 0.0632(19) 0.0203(15) 0.0084(14) 0.0126(12)

loop_
_atom_type_symbol
_atom_type_description
_atom_type_scat_dispersion_real
_atom_type_scat_dispersion_imag
_atom_type_scat_source
C C 0.0181 0.0091 'International Tables Vol C Tables 4.2.6.8 and 6.1.1.4'
H H 0.0000 0.0000 'International Tables Vol C Tables 4.2.6.8 and 6.1.1.4'
O O 0.0492 0.0322 'International Tables Vol C Tables 4.2.6.8 and 6.1.1.4'

loop_
_citation_id
_citation_doi
_citation_year
1 10.1039/D5SC03215F 2025

loop_
_geom_angle_atom_site_label_1
_geom_angle_atom_site_label_2
_geom_angle_atom_site_label_3
_geom_angle
_geom_angle_site_symmetry_1
_geom_angle_site_symmetry_3
_geom_angle_publ_flag
C7 O31 C32 116.88(18) . . ?
C3 O29 C30 116.88(19) . . ?
C17 O25 C26 117.43(19) . . ?
C21 O27 C28 117.61(19) . . ?
C13 C12 C16 119.7(2) . . ?
C11 C12 C16 120.5(2) . . ?
C11 C12 C13 119.8(2) . . ?
C16 C15 C1 119.9(2) . . ?
C22 C15 C16 120.6(2) . . ?
C22 C15 C1 119.50(19) . . ?
C5 C14 C13 119.7(2) . . ?
C5 C14 C1 119.62(19) . . ?
C1 C14 C13 120.62(19) . . ?
C15 C16 C12 120.54(19) . . ?
C19 C16 C12 119.8(2) . . ?
C19 C16 C15 119.7(2) . . ?
C14 C5 C6 119.4(2) . . ?
C14 C5 C4 119.5(2) . . ?
C4 C5 C6 121.1(2) . . ?
C12 C13 C14 119.9(2) . . ?
C8 C13 C12 119.8(2) . . ?
C8 C13 C14 120.3(2) . . ?
C15 C22 C24 119.4(2) . . ?
C15 C22 C21 118.1(2) . . ?
C24 C22 C21 122.5(2) . . ?
C14 C1 C15 119.42(19) . . ?
C2 C1 C15 119.9(2) . . ?
C2 C1 C14 120.7(2) . . ?
C12 C11 C17 118.0(2) . . ?
C10 C11 C12 119.0(2) . . ?
C10 C11 C17 123.0(2) . . ?
O31 C7 C8 114.23(19) . . ?
C6 C7 O31 124.3(2) . . ?
C6 C7 C8 121.4(2) . . ?
C16 C19 C18 119.3(2) . . ?
C16 C19 C20 119.2(2) . . ?
C20 C19 C18 121.5(2) . . ?
O29 C3 C2 114.5(2) . . ?
O29 C3 C4 124.2(2) . . ?
C4 C3 C2 121.3(2) . . ?
C13 C8 C7 118.4(2) . . ?
C13 C8 C9 119.2(2) . . ?
C9 C8 C7 122.5(2) . . ?
C7 C6 C5 120.7(2) . . ?
C1 C2 C3 118.1(2) . . ?
C1 C2 C23 119.2(2) . . ?
C23 C2 C3 122.7(2) . . ?
C23 C24 C22 121.0(2) . . ?
C24 C23 C2 121.1(2) . . ?
O25 C17 C11 114.1(2) . . ?
C18 C17 O25 124.1(2) . . ?
C18 C17 C11 121.8(2) . . ?
C17 C18 C19 120.6(2) . . ?
C10 C9 C8 120.9(2) . . ?
C3 C4 C5 120.7(2) . . ?
C21 C20 C19 120.7(2) . . ?
O27 C21 C22 113.5(2) . . ?
C20 C21 O27 124.9(2) . . ?
C20 C21 C22 121.5(2) . . ?
C9 C10 C11 121.4(2) . . ?

loop_
_geom_bond_atom_site_label_1
_geom_bond_atom_site_label_2
_geom_bond_distance
_geom_bond_site_symmetry_2
_geom_bond_publ_flag
O31 C7 1.371(3) . ?
O31 C32 1.423(3) . ?
O29 C3 1.368(3) . ?
O29 C30 1.423(3) . ?
O25 C17 1.371(3) . ?
O25 C26 1.419(3) . ?
O27 C21 1.368(3) . ?
O27 C28 1.422(3) . ?
C12 C16 1.428(3) . ?
C12 C13 1.421(3) . ?
C12 C11 1.416(3) . ?
C15 C16 1.425(3) . ?
C15 C22 1.410(3) . ?
C15 C1 1.427(3) . ?
C14 C5 1.407(3) . ?
C14 C13 1.427(3) . ?
C14 C1 1.427(3) . ?
C16 C19 1.413(3) . ?
C5 C6 1.423(3) . ?
C5 C4 1.418(3) . ?
C13 C8 1.411(3) . ?
C22 C24 1.419(3) . ?
C22 C21 1.431(3) . ?
C1 C2 1.409(3) . ?
C11 C17 1.432(3) . ?
C11 C10 1.414(3) . ?
C7 C8 1.431(3) . ?
C7 C6 1.366(3) . ?
C19 C18 1.426(3) . ?
C19 C20 1.423(3) . ?
C3 C2 1.433(3) . ?
C3 C4 1.370(3) . ?
C8 C9 1.420(3) . ?
C2 C23 1.419(3) . ?
C24 C23 1.362(3) . ?
C17 C18 1.370(3) . ?
C9 C10 1.360(3) . ?
C20 C21 1.366(3) . ?
